data_4073613
loop_
_publ_author_name
'Fischer, Paul J.'
'Herm, Zoey R.'
'Kucera, Benjamin E.'

_publ_section_title
;
 [(2-(Trimethylammonium)ethyl)cyclopentadienyl]tricarbonylmetalates:&#x00A0;
 Group VI Metal Zwitterions
;
_journal_issue 18
_journal_name_full Organometallics
_journal_page_first 4680
_journal_paper_doi 10.1021/om700497z
_journal_volume 26
_journal_year 2007
_chemical_formula_moiety 'C13 H17 N O3 W'
_chemical_formula_sum 'C13 H17 N O3 W'
_chemical_formula_weight 419.13
_chemical_name_common 06179
_chemical_name_systematic
; 
 ? 
;
_space_group_IT_number 11
_symmetry_cell_setting monoclinic
_symmetry_space_group_name_Hall '-P 2yb'
_symmetry_space_group_name_H-M 'P 1 21/m 1'
_atom_sites_solution_hydrogens geom
_atom_sites_solution_primary direct
_atom_sites_solution_secondary difmap
_audit_creation_method SHELXL-97
_cell_angle_alpha 90.00
_cell_angle_beta 90.015(2)
_cell_angle_gamma 90.00
_cell_formula_units_Z 2
_cell_length_a 6.3350(7)
_cell_length_b 9.7811(11)
_cell_length_c 10.5825(11)
_cell_measurement_reflns_used 2918
_cell_measurement_temperature 173(2)
_cell_measurement_theta_max 25.04
_cell_measurement_theta_min 2.84
_cell_volume 655.73(12)
_computing_cell_refinement 'SAINT, Bruker'
_computing_data_collection 'SMART, Bruker'
_computing_data_reduction 'SAINT, Bruker'
_computing_molecular_graphics 'SHELXTL, Bruker'
_computing_publication_material 'Bruker SHELXTL'
_computing_structure_refinement 'SHELXL-97 (Sheldrick, 1997)'
_computing_structure_solution 'SHELXS-97 (Sheldrick, 1990)'
_diffrn_ambient_temperature 173(2)
_diffrn_measured_fraction_theta_full 0.995
_diffrn_measured_fraction_theta_max 0.995
_diffrn_measurement_device_type 'Bruker SMART Platform CCD'
_diffrn_measurement_method 'area detector, omega scans per phi'
_diffrn_radiation_monochromator graphite
_diffrn_radiation_source 'normal-focus sealed tube'
_diffrn_radiation_type MoK\a
_diffrn_radiation_wavelength 0.71073
_diffrn_reflns_av_R_equivalents 0.0432
_diffrn_reflns_av_sigmaI/netI 0.0334
_diffrn_reflns_limit_h_max 7
_diffrn_reflns_limit_h_min -7
_diffrn_reflns_limit_k_max 11
_diffrn_reflns_limit_k_min -11
_diffrn_reflns_limit_l_max 12
_diffrn_reflns_limit_l_min -12
_diffrn_reflns_number 6103
_diffrn_reflns_theta_full 25.04
_diffrn_reflns_theta_max 25.04
_diffrn_reflns_theta_min 1.92
_exptl_absorpt_coefficient_mu 8.808
_exptl_absorpt_correction_T_max 0.8435
_exptl_absorpt_correction_T_min 0.2718
_exptl_absorpt_correction_type multi-scan
_exptl_absorpt_process_details 'SADABS, R. Blessing, 1995'
_exptl_crystal_colour colorless
_exptl_crystal_density_diffrn 2.123
_exptl_crystal_density_meas 0
_exptl_crystal_density_method 'not measured'
_exptl_crystal_description plate
_exptl_crystal_F_000 400
_exptl_crystal_size_max 0.20
_exptl_crystal_size_mid 0.10
_exptl_crystal_size_min 0.02
_refine_diff_density_max 1.209
_refine_diff_density_min -0.692
_refine_diff_density_rms 0.153
_refine_ls_extinction_method none
_refine_ls_goodness_of_fit_ref 1.071
_refine_ls_hydrogen_treatment constr
_refine_ls_matrix_type full
_refine_ls_number_parameters 113
_refine_ls_number_reflns 1235
_refine_ls_number_restraints 15
_refine_ls_restrained_S_all 1.097
_refine_ls_R_factor_all 0.0220
_refine_ls_R_factor_gt 0.0218
_refine_ls_shift/su_max 0.000
_refine_ls_shift/su_mean 0.000
_refine_ls_structure_factor_coef Fsqd
_refine_ls_weighting_details 'calc w=1/[\s^2^(Fo^2^)+(0.0340P)^2^+0.8707P] where P=(Fo^2^+2Fc^2^)/3'
_refine_ls_weighting_scheme calc
_refine_ls_wR_factor_gt 0.0557
_refine_ls_wR_factor_ref 0.0559
_reflns_number_gt 1224
_reflns_number_total 1235
_reflns_threshold_expression >2sigma(I)
_cod_data_source_file om700497z.cif
_cod_data_source_block 9
_cod_depositor_comments
;
The following automatic conversions were performed:

'_symmetry_cell_setting' value 'Monoclinic' changed to 'monoclinic'
according to /home/saulius/struct/CIF-dictionaries/cif_core.dic
dictionary named 'cif_core.dic' version 2.4.1 from 2010-06-29.

Automatic conversion script
Id: cif_fix_values 1715 2011-07-08 13:25:40Z adriana 
;
_cod_original_sg_symbol_H-M P2(1)/m
_cod_database_code 4073613

loop_
_symmetry_equiv_pos_as_xyz
'x, y, z'
'-x, y+1/2, -z'
'-x, -y, -z'
'x, -y-1/2, z'

loop_
_atom_site_label
_atom_site_type_symbol
_atom_site_fract_x
_atom_site_fract_y
_atom_site_fract_z
_atom_site_U_iso_or_equiv
_atom_site_adp_type
_atom_site_occupancy
_atom_site_symmetry_multiplicity
_atom_site_calc_flag
_atom_site_refinement_flags
_atom_site_disorder_assembly
_atom_site_disorder_group
W1 W 0.40190(7) 0.2500 0.31739(4) 0.01867(12) Uani 1 2 d S . .
O1 O 0.7267(11) 0.0376(5) 0.2188(5) 0.0502(16) Uani 1 1 d . . .
O2 O 0.2064(16) 0.2500 0.0480(9) 0.060(3) Uani 1 2 d S . .
N1 N 0.7572(11) 0.2500 0.8366(7) 0.0188(16) Uani 1 2 d SD . .
C1 C 0.6035(14) 0.1179(6) 0.2552(6) 0.0255(13) Uani 1 1 d . . .
C2 C 0.2811(18) 0.2500 0.1488(9) 0.032(2) Uani 1 2 d S . .
C3 C 0.399(2) 0.2500 0.5479(11) 0.053(3) Uani 1 2 d SDU . .
C4 C 0.2870(15) 0.1348(9) 0.5024(7) 0.0420(17) Uani 1 1 d U . .
H4 H 0.3211 0.0376 0.5237 0.050 Uiso 1 1 calc R . .
C5 C 0.1052(13) 0.1776(7) 0.4389(6) 0.0255(13) Uani 1 1 d U . .
H5 H -0.0121 0.1173 0.4089 0.031 Uiso 1 1 calc R . .
C6 C 0.601(2) 0.1991(11) 0.6211(8) 0.016(2) Uani 0.50 1 d PD . -1
H6A H 0.6104 0.0980 0.6200 0.020 Uiso 0.50 1 calc PR . -1
H6B H 0.7312 0.2378 0.5839 0.020 Uiso 0.50 1 calc PR . -1
C7 C 0.5674(14) 0.2500 0.7495(8) 0.031(2) Uani 1 2 d SD . .
H7A H 0.4553 0.1941 0.7892 0.038 Uiso 0.50 1 calc PR . .
H7B H 0.5137 0.3448 0.7436 0.038 Uiso 0.50 1 calc PR . .
C8 C 0.781(4) 0.3918(12) 0.888(2) 0.061(7) Uani 0.50 1 d PD A -1
H8A H 0.7812 0.4574 0.8178 0.091 Uiso 0.50 1 calc PR A -1
H8B H 0.9141 0.3988 0.9344 0.091 Uiso 0.50 1 calc PR A -1
H8C H 0.6629 0.4121 0.9446 0.091 Uiso 0.50 1 calc PR A -1
C9 C 0.953(2) 0.193(2) 0.7776(14) 0.054(6) Uani 0.50 1 d PD A -1
H9A H 1.0079 0.2577 0.7151 0.082 Uiso 0.50 1 calc PR A -1
H9B H 0.9200 0.1060 0.7359 0.082 Uiso 0.50 1 calc PR A -1
H9C H 1.0597 0.1775 0.8432 0.082 Uiso 0.50 1 calc PR A -1
C10 C 0.719(3) 0.1526(18) 0.9436(16) 0.039(5) Uani 0.50 1 d PD A -1
H10D H 0.8496 0.1397 0.9914 0.059 Uiso 0.50 1 calc PR A -1
H10A H 0.6713 0.0645 0.9098 0.059 Uiso 0.50 1 calc PR A -1
H10B H 0.6097 0.1900 0.9995 0.059 Uiso 0.50 1 calc PR A -1

loop_
_atom_site_aniso_label
_atom_site_aniso_U_11
_atom_site_aniso_U_22
_atom_site_aniso_U_33
_atom_site_aniso_U_23
_atom_site_aniso_U_13
_atom_site_aniso_U_12
W1 0.01361(16) 0.03003(17) 0.01236(18) 0.000 -0.00299(19) 0.000
O1 0.074(4) 0.036(3) 0.040(3) -0.001(2) 0.000(3) 0.027(3)
O2 0.051(5) 0.100(7) 0.030(5) 0.000 -0.018(5) 0.000
N1 0.017(4) 0.031(4) 0.008(4) 0.000 -0.002(3) 0.000
C1 0.034(3) 0.020(3) 0.022(3) 0.003(2) -0.001(4) 0.000(3)
C2 0.022(5) 0.059(6) 0.015(5) 0.000 0.005(4) 0.000
C3 0.025(4) 0.109(6) 0.024(5) 0.000 -0.008(4) 0.000
C4 0.039(4) 0.060(4) 0.027(4) 0.019(3) 0.006(3) 0.016(3)
C5 0.024(3) 0.034(3) 0.018(3) 0.002(3) 0.005(3) -0.004(3)
C6 0.016(5) 0.029(5) 0.004(5) -0.006(4) 0.005(6) -0.002(6)
C7 0.019(6) 0.059(6) 0.016(5) 0.000 -0.015(4) 0.000
C8 0.063(15) 0.020(8) 0.099(18) 0.004(10) -0.056(15) -0.010(9)
C9 0.026(9) 0.121(18) 0.017(7) 0.002(8) -0.008(6) 0.034(8)
C10 0.033(10) 0.025(8) 0.060(13) 0.011(9) -0.027(10) -0.003(8)

loop_
_atom_type_symbol
_atom_type_description
_atom_type_scat_dispersion_real
_atom_type_scat_dispersion_imag
_atom_type_scat_source
C C 0.0033 0.0016 'International Tables Vol C Tables 4.2.6.8 and 6.1.1.4'
H H 0.0000 0.0000 'International Tables Vol C Tables 4.2.6.8 and 6.1.1.4'
N N 0.0061 0.0033 'International Tables Vol C Tables 4.2.6.8 and 6.1.1.4'
O O 0.0106 0.0060 'International Tables Vol C Tables 4.2.6.8 and 6.1.1.4'
W W -0.8490 6.8722 'International Tables Vol C Tables 4.2.6.8 and 6.1.1.4'

loop_
_geom_angle_atom_site_label_1
_geom_angle_atom_site_label_2
_geom_angle_atom_site_label_3
_geom_angle
_geom_angle_site_symmetry_1
_geom_angle_site_symmetry_3
C1 W1 C1 83.9(4) 4_565 .
C1 W1 C2 87.0(3) 4_565 .
C1 W1 C2 87.0(3) . .
C1 W1 C4 143.3(3) 4_565 .
C1 W1 C4 99.6(3) . .
C2 W1 C4 129.6(3) . .
C1 W1 C4 99.6(3) 4_565 4_565
C1 W1 C4 143.3(3) . 4_565
C2 W1 C4 129.6(3) . 4_565
C4 W1 C4 56.7(4) . 4_565
C1 W1 C5 120.4(3) 4_565 4_565
C1 W1 C5 154.6(3) . 4_565
C2 W1 C5 100.7(4) . 4_565
C4 W1 C5 56.9(3) . 4_565
C4 W1 C5 34.1(3) 4_565 4_565
C1 W1 C5 154.6(3) 4_565 .
C1 W1 C5 120.4(3) . .
C2 W1 C5 100.7(4) . .
C4 W1 C5 34.1(3) . .
C4 W1 C5 56.9(3) 4_565 .
C5 W1 C5 34.6(3) 4_565 .
C1 W1 C3 110.2(3) 4_565 .
C1 W1 C3 110.2(3) . .
C2 W1 C3 156.4(5) . .
C4 W1 C3 34.2(3) . .
C4 W1 C3 34.2(3) 4_565 .
C5 W1 C3 57.0(3) 4_565 .
C5 W1 C3 57.0(3) . .
C8 N1 C8 135.9(18) 4_565 .
C8 N1 C9 114.4(15) 4_565 4_565
C8 N1 C9 73.9(14) . 4_565
C8 N1 C9 73.9(14) 4_565 .
C8 N1 C9 114.4(15) . .
C9 N1 C9 43.8(17) 4_565 .
C8 N1 C10 32.3(10) 4_565 .
C8 N1 C10 109.4(16) . .
C9 N1 C10 133.4(11) 4_565 .
C9 N1 C10 102.3(11) . .
C8 N1 C10 109.4(16) 4_565 4_565
C8 N1 C10 32.3(10) . 4_565
C9 N1 C10 102.3(11) 4_565 4_565
C9 N1 C10 133.4(11) . 4_565
C10 N1 C10 78.9(17) . 4_565
C8 N1 C7 107.4(9) 4_565 .
C8 N1 C7 107.4(9) . .
C9 N1 C7 113.9(7) 4_565 .
C9 N1 C7 113.9(7) . .
C10 N1 C7 109.3(8) . .
C10 N1 C7 109.3(8) 4_565 .
O1 C1 W1 179.3(6) . .
O2 C2 W1 179.3(10) . .
C4 C3 C4 105.4(10) . 4_565
C4 C3 C6 145.7(7) . 4_565
C4 C3 C6 108.8(6) 4_565 4_565
C4 C3 C6 108.8(6) . .
C4 C3 C6 145.7(7) 4_565 .
C6 C3 C6 36.9(8) 4_565 .
C4 C3 W1 70.4(5) . .
C4 C3 W1 70.4(5) 4_565 .
C6 C3 W1 119.1(7) 4_565 .
C6 C3 W1 119.1(7) . .
C5 C4 C3 109.8(7) . .
C5 C4 W1 73.4(4) . .
C3 C4 W1 75.4(6) . .
C5 C4 H4 124.8 . .
C3 C4 H4 124.8 . .
W1 C4 H4 124.8 . .
C4 C5 C5 107.4(5) . 4_565
C4 C5 W1 72.5(5) . .
C5 C5 W1 72.72(17) 4_565 .
C4 C5 H5 126.1 . .
C5 C5 H5 126.1 4_565 .
W1 C5 H5 126.1 . .
C7 C6 C3 103.4(8) . .
C7 C6 H6A 111.1 . .
C3 C6 H6A 111.1 . .
C7 C6 H6B 111.1 . .
C3 C6 H6B 111.1 . .
H6A C6 H6B 109.1 . .
C6 C7 C6 39.8(9) 4_565 .
C6 C7 N1 116.7(8) 4_565 .
C6 C7 N1 116.7(8) . .
C6 C7 H7A 133.4 4_565 .
C6 C7 H7A 108.1 . .
N1 C7 H7A 108.1 . .
C6 C7 H7B 70.9 4_565 .
C6 C7 H7B 108.1 . .
N1 C7 H7B 108.1 . .
H7A C7 H7B 107.3 . .
N1 C8 H8A 109.5 . .
N1 C8 H8B 109.5 . .
N1 C8 H8C 109.5 . .
N1 C9 H9A 109.5 . .
N1 C9 H9B 109.5 . .
N1 C9 H9C 109.5 . .
N1 C10 H10D 109.5 . .
N1 C10 H10A 109.5 . .
N1 C10 H10B 109.5 . .

loop_
_geom_bond_atom_site_label_1
_geom_bond_atom_site_label_2
_geom_bond_distance
_geom_bond_site_symmetry_2
W1 C1 1.933(8) 4_565
W1 C1 1.933(8) .
W1 C2 1.941(10) .
W1 C4 2.374(8) .
W1 C4 2.374(8) 4_565
W1 C5 2.386(7) 4_565
W1 C5 2.386(7) .
W1 C3 2.439(12) .
O1 C1 1.173(10) .
O2 C2 1.166(13) .
N1 C8 1.497(9) 4_565
N1 C8 1.497(9) .
N1 C9 1.498(9) 4_565
N1 C9 1.498(9) .
N1 C10 1.500(9) .
N1 C10 1.500(9) 4_565
N1 C7 1.515(7) .
C3 C4 1.417(12) .
C3 C4 1.417(12) 4_565
C3 C6 1.574(8) 4_565
C3 C6 1.574(8) .
C4 C5 1.397(11) .
C4 H4 1.0000 .
C5 C5 1.417(13) 4_565
C5 H5 1.0000 .
C6 C7 1.463(7) .
C6 H6A 0.9900 .
C6 H6B 0.9900 .
C7 C6 1.463(7) 4_565
C7 H7A 0.9900 .
C7 H7B 0.9900 .
C8 H8A 0.9800 .
C8 H8B 0.9800 .
C8 H8C 0.9800 .
C9 H9A 0.9800 .
C9 H9B 0.9800 .
C9 H9C 0.9800 .
C10 H10D 0.9800 .
C10 H10A 0.9800 .
C10 H10B 0.9800 .

loop_
_geom_torsion_atom_site_label_1
_geom_torsion_atom_site_label_2
_geom_torsion_atom_site_label_3
_geom_torsion_atom_site_label_4
_geom_torsion
_geom_torsion_site_symmetry_1
_geom_torsion_site_symmetry_4
C1 W1 C1 O1 100(55) 4_565 .
C2 W1 C1 O1 -173(100) . .
C4 W1 C1 O1 -43(55) . .
C4 W1 C1 O1 2(55) 4_565 .
C5 W1 C1 O1 -64(55) 4_565 .
C5 W1 C1 O1 -72(55) . .
C3 W1 C1 O1 -9(55) . .
C1 W1 C2 O2 -138.0(2) 4_565 .
C1 W1 C2 O2 138.0(2) . .
C4 W1 C2 O2 38.0(4) . .
C4 W1 C2 O2 -38.0(3) 4_565 .
C5 W1 C2 O2 -17.59(18) 4_565 .
C5 W1 C2 O2 17.59(19) . .
C3 W1 C2 O2 0.00(6) . .
C1 W1 C3 C4 -167.8(5) 4_565 .
C1 W1 C3 C4 -77.0(6) . .
C2 W1 C3 C4 57.6(5) . .
C4 W1 C3 C4 115.2(10) 4_565 .
C5 W1 C3 C4 78.3(6) 4_565 .
C5 W1 C3 C4 36.9(5) . .
C1 W1 C3 C4 77.0(6) 4_565 4_565
C1 W1 C3 C4 167.8(5) . 4_565
C2 W1 C3 C4 -57.6(5) . 4_565
C4 W1 C3 C4 -115.2(10) . 4_565
C5 W1 C3 C4 -36.9(5) 4_565 4_565
C5 W1 C3 C4 -78.3(6) . 4_565
C1 W1 C3 C6 -24.2(6) 4_565 4_565
C1 W1 C3 C6 66.7(6) . 4_565
C2 W1 C3 C6 -158.7(5) . 4_565
C4 W1 C3 C6 143.6(8) . 4_565
C4 W1 C3 C6 -101.1(6) 4_565 4_565
C5 W1 C3 C6 -138.0(5) 4_565 4_565
C5 W1 C3 C6 -179.5(6) . 4_565
C1 W1 C3 C6 -66.7(6) 4_565 .
C1 W1 C3 C6 24.2(6) . .
C2 W1 C3 C6 158.7(5) . .
C4 W1 C3 C6 101.1(6) . .
C4 W1 C3 C6 -143.6(8) 4_565 .
C5 W1 C3 C6 179.5(6) 4_565 .
C5 W1 C3 C6 138.0(5) . .
C4 C3 C4 C5 -3.9(13) 4_565 .
C6 C3 C4 C5 -179.1(15) 4_565 .
C6 C3 C4 C5 179.0(7) . .
W1 C3 C4 C5 -65.9(6) . .
C4 C3 C4 W1 62.1(8) 4_565 .
C6 C3 C4 W1 -113.2(18) 4_565 .
C6 C3 C4 W1 -115.1(8) . .
C1 W1 C4 C5 135.6(5) 4_565 .
C1 W1 C4 C5 -131.7(5) . .
C2 W1 C4 C5 -37.7(6) . .
C4 W1 C4 C5 78.8(5) 4_565 .
C5 W1 C4 C5 37.7(4) 4_565 .
C3 W1 C4 C5 116.3(8) . .
C1 W1 C4 C3 19.3(8) 4_565 .
C1 W1 C4 C3 112.0(6) . .
C2 W1 C4 C3 -154.0(6) . .
C4 W1 C4 C3 -37.5(6) 4_565 .
C5 W1 C4 C3 -78.6(6) 4_565 .
C5 W1 C4 C3 -116.3(8) . .
C3 C4 C5 C5 2.4(8) . 4_565
W1 C4 C5 C5 -64.8(2) . 4_565
C3 C4 C5 W1 67.3(8) . .
C1 W1 C5 C4 -102.9(8) 4_565 .
C1 W1 C5 C4 58.6(6) . .
C2 W1 C5 C4 151.4(5) . .
C4 W1 C5 C4 -78.0(7) 4_565 .
C5 W1 C5 C4 -115.3(5) 4_565 .
C3 W1 C5 C4 -36.9(5) . .
C1 W1 C5 C5 12.4(6) 4_565 4_565
C1 W1 C5 C5 173.9(3) . 4_565
C2 W1 C5 C5 -93.36(12) . 4_565
C4 W1 C5 C5 115.3(5) . 4_565
C4 W1 C5 C5 37.3(3) 4_565 4_565
C3 W1 C5 C5 78.35(18) . 4_565
C4 C3 C6 C7 -118.4(10) . .
C4 C3 C6 C7 66(2) 4_565 .
C6 C3 C6 C7 63.3(7) 4_565 .
W1 C3 C6 C7 164.1(5) . .
C3 C6 C7 C6 -64.4(7) . 4_565
C3 C6 C7 N1 -164.9(4) . .
C8 N1 C7 C6 -126.1(14) 4_565 4_565
C8 N1 C7 C6 81.3(14) . 4_565
C9 N1 C7 C6 1.7(11) 4_565 4_565
C9 N1 C7 C6 -46.5(11) . 4_565
C10 N1 C7 C6 -160.1(11) . 4_565
C10 N1 C7 C6 115.3(11) 4_565 4_565
C8 N1 C7 C6 -81.3(14) 4_565 .
C8 N1 C7 C6 126.1(14) . .
C9 N1 C7 C6 46.5(11) 4_565 .
C9 N1 C7 C6 -1.7(11) . .
C10 N1 C7 C6 -115.3(11) . .
C10 N1 C7 C6 160.1(11) 4_565 .
